data_4129806
loop_
_publ_author_name
'Yoshida, Suguru'
'Yano, Takahisa'
'Misawa, Yoshihiro'
'Sugimura, Yasuyuki'
'Igawa, Kazunobu'
'Shimizu, Shigeomi'
'Tomooka, Katsuhiko'
'Hosoya, Takamitsu'

_publ_section_title
;
 Direct thioamination of arynes via reaction with sulfilimines and
 migratory N-arylation.
;
_journal_issue 44
_journal_name_full 'Journal of the American Chemical Society'
_journal_page_first 14071
_journal_page_last 14074
_journal_paper_doi 10.1021/jacs.5b10557
_journal_volume 137
_journal_year 2015
_chemical_formula_moiety 'C28 H26 N O3 S'
_chemical_formula_sum 'C28 H26 N O3 S'
_chemical_formula_weight 456.58
_space_group_crystal_system monoclinic
_space_group_IT_number 14
_space_group_name_Hall '-P 2yn'
_space_group_name_H-M_alt 'P 1 21/n 1'
_atom_sites_solution_hydrogens geom
_atom_sites_solution_primary direct
_atom_sites_solution_secondary difmap
_cell_angle_alpha 90.0000
_cell_angle_beta 98.528(7)
_cell_angle_gamma 90.0000
_cell_formula_units_Z 4
_cell_length_a 14.4735(7)
_cell_length_b 9.4794(4)
_cell_length_c 17.0411(8)
_cell_measurement_reflns_used 18834
_cell_measurement_temperature 123
_cell_measurement_theta_max 68.19
_cell_measurement_theta_min 3.09
_cell_volume 2312.19(19)
_computing_cell_refinement 'RAPID AUTO'
_computing_data_collection 'RAPID AUTO (Rigaku, ????)'
_computing_data_reduction 'RAPID AUTO'
_computing_molecular_graphics 'CrystalStructure 4.1'
_computing_publication_material 'CrystalStructure 4.1 (Rigaku, 2014)'
_computing_structure_refinement 'SHELXL97 (Sheldrick, 2008)'
_computing_structure_solution 'SIR92 (Altomare, et al., 1994)'
_diffrn_ambient_temperature 123
_diffrn_detector_area_resol_mean 10.000
_diffrn_measured_fraction_theta_full 0.998
_diffrn_measured_fraction_theta_max 0.998
_diffrn_measurement_device_type 'Rigaku R-AXIS RAPID'
_diffrn_measurement_method \w
_diffrn_radiation_type 'Cu K\a'
_diffrn_radiation_wavelength 1.54187
_diffrn_reflns_av_R_equivalents 0.0468
_diffrn_reflns_Laue_measured_fraction_full 0.000
_diffrn_reflns_Laue_measured_fraction_max 0.000
_diffrn_reflns_limit_h_max 17
_diffrn_reflns_limit_h_min -17
_diffrn_reflns_limit_k_max 11
_diffrn_reflns_limit_k_min -11
_diffrn_reflns_limit_l_max 20
_diffrn_reflns_limit_l_min -20
_diffrn_reflns_number 26007
_diffrn_reflns_point_group_measured_fraction_full 0.000
_diffrn_reflns_point_group_measured_fraction_max 0.000
_diffrn_reflns_theta_full 68.210
_diffrn_reflns_theta_max 68.210
_diffrn_reflns_theta_min 3.744
_diffrn_standards_number 0
_exptl_absorpt_coefficient_mu 1.486
_exptl_absorpt_correction_T_max 0.862
_exptl_absorpt_correction_T_min 0.566
_exptl_absorpt_correction_type multi-scan
_exptl_absorpt_process_details 'ABSCOR (Rigaku, 1995)'
_exptl_crystal_colour yellow
_exptl_crystal_density_diffrn 1.311
_exptl_crystal_density_method 'not measured'
_exptl_crystal_description prism
_exptl_crystal_F_000 964.00
_exptl_crystal_size_max 0.300
_exptl_crystal_size_mid 0.100
_exptl_crystal_size_min 0.100
_refine_diff_density_max 0.40
_refine_diff_density_min -0.69
_refine_ls_extinction_method none
_refine_ls_goodness_of_fit_ref 1.001
_refine_ls_hydrogen_treatment mixed
_refine_ls_number_parameters 305
_refine_ls_number_reflns 4232
_refine_ls_number_restraints 0
_refine_ls_R_factor_all 0.0794
_refine_ls_R_factor_gt 0.0683
_refine_ls_shift/su_max 0.001
_refine_ls_structure_factor_coef Fsqd
_refine_ls_weighting_details 'w = 1/[\s^2^(Fo^2^)+(0.1450P)^2^+2.0656P] where P=(Fo^2^+2Fc^2^)/3'
_refine_ls_weighting_scheme calc
_refine_ls_wR_factor_gt 0.2043
_refine_ls_wR_factor_ref 0.2149
_reflns_number_gt 3662
_reflns_number_total 4232
_reflns_threshold_expression F^2^>2.0\s(F^2^)
_cod_data_source_file ja5b10557_si_003.cif
_cod_data_source_block sulfanylaniline-4p
_cod_original_cell_volume 2312.20(19)
_cod_database_code 4129806

loop_
_symmetry_equiv_pos_site_id
_space_group_symop_operation_xyz
1 +X,+Y,+Z
2 1/2-X,1/2+Y,1/2-Z
3 -X,-Y,-Z
4 1/2+X,1/2-Y,1/2+Z

loop_
_atom_site_label
_atom_site_type_symbol
_atom_site_fract_x
_atom_site_fract_y
_atom_site_fract_z
_atom_site_U_iso_or_equiv
_atom_site_adp_type
_atom_site_occupancy
_atom_site_site_symmetry_multiplicity
_atom_site_calc_flag
_atom_site_refinement_flags
S1 S 0.22537(5) 0.32208(8) 0.75062(4) 0.0312(3) Uani 1 4 d .
O1 O 0.19563(15) 0.1106(2) 0.62599(13) 0.0352(5) Uani 1 4 d .
O2 O 0.0893(2) 0.6398(4) 0.1717(2) 0.0720(9) Uani 1 4 d .
O3 O 0.83734(16) 0.5780(3) 0.91829(15) 0.0454(6) Uani 1 4 d .
N1 N 0.42101(19) 0.4293(3) 0.75829(17) 0.0357(6) Uani 1 4 d .
C1 C 0.3094(2) 0.2636(3) 0.69275(18) 0.0313(7) Uani 1 4 d .
C2 C 0.2862(2) 0.1583(3) 0.63428(18) 0.0322(7) Uani 1 4 d .
C3 C 0.3514(2) 0.1090(4) 0.58941(19) 0.0358(7) Uani 1 4 d .
C4 C 0.4399(2) 0.1678(4) 0.6012(2) 0.0375(8) Uani 1 4 d .
C5 C 0.4644(2) 0.2726(4) 0.65605(19) 0.0366(7) Uani 1 4 d .
C6 C 0.4007(2) 0.3200(3) 0.70367(19) 0.0326(7) Uani 1 4 d .
C7 C 0.1554(2) 0.4391(3) 0.68432(19) 0.0312(7) Uani 1 4 d .
C8 C 0.1874(2) 0.5066(4) 0.62135(19) 0.0363(7) Uani 1 4 d .
C9 C 0.1289(2) 0.5964(4) 0.5726(2) 0.0393(8) Uani 1 4 d .
C10 C 0.0375(2) 0.6218(4) 0.5849(2) 0.0357(7) Uani 1 4 d .
C11 C 0.0077(2) 0.5550(3) 0.6489(2) 0.0357(7) Uani 1 4 d .
C12 C 0.0647(2) 0.4657(3) 0.69848(19) 0.0335(7) Uani 1 4 d .
C13 C -0.0270(3) 0.7162(4) 0.5305(2) 0.0445(9) Uani 1 4 d .
C14 C 0.1683(3) 0.0092(4) 0.5647(2) 0.0400(8) Uani 1 4 d .
C15 C 0.5075(2) 0.4811(3) 0.79147(18) 0.0322(7) Uani 1 4 d .
C16 C 0.5120(2) 0.6180(3) 0.82250(19) 0.0330(7) Uani 1 4 d .
C17 C 0.5957(2) 0.6762(4) 0.85563(19) 0.0341(7) Uani 1 4 d .
C18 C 0.6796(2) 0.5988(4) 0.85994(18) 0.0320(7) Uani 1 4 d .
C19 C 0.6739(2) 0.4599(4) 0.83316(19) 0.0344(7) Uani 1 4 d .
C20 C 0.5904(2) 0.4009(4) 0.79943(19) 0.0354(7) Uani 1 4 d .
C21 C 0.7709(2) 0.6577(4) 0.89567(19) 0.0363(8) Uani 1 4 d .
C22 C 0.7840(2) 0.8135(4) 0.9051(2) 0.0382(8) Uani 1 4 d .
C23 C 0.7452(2) 0.9091(4) 0.8480(2) 0.0410(8) Uani 1 4 d .
C24 C 0.7622(3) 1.0516(4) 0.8583(3) 0.0515(10) Uani 1 4 d .
C25 C 0.8151(3) 1.1016(5) 0.9257(3) 0.0618(12) Uani 1 4 d .
C26 C 0.8555(3) 1.0078(5) 0.9825(3) 0.0602(12) Uani 1 4 d .
C27 C 0.8408(3) 0.8639(5) 0.9726(2) 0.0493(10) Uani 1 4 d .
C28 C 0.0117(3) 0.7126(6) 0.1288(3) 0.0679(13) Uani 1 4 d .
H1 H 0.375(3) 0.474(4) 0.769(2) 0.049(12) Uiso 1 4 d .
H3 H 0.33591 0.03636 0.55132 0.0429 Uiso 1 4 calc R
H4 H 0.48503 0.13475 0.57044 0.0450 Uiso 1 4 calc R
H5 H 0.52519 0.3127 0.66147 0.0440 Uiso 1 4 calc R
H8 H 0.24951 0.49117 0.61153 0.0435 Uiso 1 4 calc R
H9 H 0.15189 0.64187 0.52975 0.0472 Uiso 1 4 calc R
H11 H -0.05424 0.57121 0.65911 0.0428 Uiso 1 4 calc R
H12 H 0.04216 0.42247 0.74221 0.0402 Uiso 1 4 calc R
H13A H -0.01087 0.81509 0.54246 0.0534 Uiso 1 4 calc R
H13B H -0.09174 0.69905 0.53846 0.0534 Uiso 1 4 calc R
H13C H -0.0203 0.69588 0.47524 0.0534 Uiso 1 4 calc R
H14A H 0.20669 -0.07583 0.57501 0.0480 Uiso 1 4 calc R
H14B H 0.17716 0.04927 0.51332 0.0480 Uiso 1 4 calc R
H14C H 0.10236 -0.01522 0.56377 0.0480 Uiso 1 4 calc R
H16 H 0.45625 0.67164 0.82062 0.0396 Uiso 1 4 calc R
H17 H 0.5971 0.76967 0.87588 0.0409 Uiso 1 4 calc R
H19 H 0.72904 0.40428 0.83829 0.0413 Uiso 1 4 calc R
H20 H 0.58866 0.30594 0.78149 0.0424 Uiso 1 4 calc R
H23 H 0.70675 0.87627 0.8015 0.0492 Uiso 1 4 calc R
H24 H 0.73679 1.11584 0.818 0.0618 Uiso 1 4 calc R
H25 H 0.82389 1.20018 0.93329 0.0742 Uiso 1 4 calc R
H26 H 0.89359 1.04208 1.0288 0.0722 Uiso 1 4 calc R
H27 H 0.86938 0.79982 1.01167 0.0591 Uiso 1 4 calc R
H28A H 0.02496 0.73524 0.07547 0.0814 Uiso 1 4 calc R
H28B H 0.00067 0.8 0.15671 0.0814 Uiso 1 4 calc R
H28C H -0.04402 0.6527 0.1247 0.0814 Uiso 1 4 calc R

loop_
_atom_site_aniso_label
_atom_site_aniso_U_11
_atom_site_aniso_U_22
_atom_site_aniso_U_33
_atom_site_aniso_U_12
_atom_site_aniso_U_13
_atom_site_aniso_U_23
S1 0.0263(4) 0.0345(5) 0.0314(4) 0.0001(3) -0.0001(3) -0.0017(3)
O1 0.0301(11) 0.0373(13) 0.0362(12) -0.0018(10) -0.0022(9) -0.0070(10)
O2 0.0605(19) 0.078(2) 0.073(2) 0.0053(17) -0.0039(16) 0.0026(18)
O3 0.0301(12) 0.0532(16) 0.0489(14) 0.0018(11) -0.0071(10) 0.0059(12)
N1 0.0238(13) 0.0363(16) 0.0456(16) 0.0010(12) 0.0011(11) -0.0043(13)
C1 0.0278(15) 0.0315(17) 0.0333(16) 0.0036(13) 0.0007(12) 0.0019(13)
C2 0.0280(15) 0.0340(17) 0.0329(16) 0.0040(13) -0.0010(12) 0.0036(13)
C3 0.0397(18) 0.0351(18) 0.0312(16) 0.0062(14) 0.0008(13) -0.0014(14)
C4 0.0323(17) 0.043(2) 0.0376(17) 0.0081(14) 0.0065(14) 0.0023(14)
C5 0.0264(16) 0.0408(19) 0.0409(17) 0.0011(14) -0.0010(13) 0.0054(15)
C6 0.0290(16) 0.0334(17) 0.0329(16) 0.0018(13) -0.0032(12) 0.0035(13)
C7 0.0263(15) 0.0269(16) 0.0378(16) 0.0001(12) -0.0037(12) -0.0047(13)
C8 0.0287(16) 0.0395(19) 0.0399(17) 0.0012(14) 0.0030(13) 0.0009(14)
C9 0.0392(18) 0.0379(19) 0.0405(18) 0.0039(15) 0.0045(14) 0.0046(15)
C10 0.0347(17) 0.0314(17) 0.0378(17) 0.0031(14) -0.0046(13) -0.0057(14)
C11 0.0277(15) 0.0311(17) 0.0472(19) 0.0014(13) 0.0021(13) -0.0070(14)
C12 0.0294(15) 0.0314(17) 0.0394(17) -0.0019(13) 0.0044(13) -0.0023(14)
C13 0.0403(19) 0.040(2) 0.050(2) 0.0063(16) -0.0044(16) -0.0004(17)
C14 0.0413(19) 0.0370(19) 0.0386(17) -0.0010(15) -0.0040(14) -0.0090(15)
C15 0.0270(15) 0.0329(17) 0.0347(16) -0.0011(13) -0.0022(12) 0.0065(13)
C16 0.0262(15) 0.0331(17) 0.0388(17) 0.0027(13) 0.0017(13) 0.0040(14)
C17 0.0332(16) 0.0325(18) 0.0353(16) -0.0025(13) 0.0008(13) 0.0014(13)
C18 0.0273(16) 0.0373(18) 0.0302(15) -0.0003(13) 0.0003(12) 0.0066(13)
C19 0.0281(16) 0.0380(19) 0.0358(16) 0.0047(14) 0.0002(13) 0.0073(14)
C20 0.0308(16) 0.0337(18) 0.0393(17) 0.0023(14) -0.0024(13) 0.0044(14)
C21 0.0281(16) 0.049(2) 0.0308(16) -0.0020(14) 0.0019(13) 0.0052(14)
C22 0.0250(15) 0.051(2) 0.0388(18) -0.0070(14) 0.0053(13) -0.0071(15)
C23 0.0341(17) 0.046(2) 0.0433(19) -0.0061(15) 0.0056(14) -0.0014(16)
C24 0.047(2) 0.042(2) 0.066(3) -0.0078(17) 0.0082(18) -0.0041(19)
C25 0.057(3) 0.047(2) 0.084(3) -0.009(2) 0.017(2) -0.016(2)
C26 0.044(2) 0.076(3) 0.059(2) -0.020(2) 0.0049(19) -0.032(2)
C27 0.0358(19) 0.069(3) 0.042(2) -0.0069(18) 0.0015(15) -0.0122(19)
C28 0.056(3) 0.084(3) 0.061(3) 0.005(2) 0.003(2) 0.017(2)

loop_
_atom_type_symbol
_atom_type_description
_atom_type_scat_dispersion_real
_atom_type_scat_dispersion_imag
_atom_type_scat_source
C C 0.0181 0.0091
;
International Tables for Crystallography
(Vol. C, Tables 4.2.6.8 and 6.1.1.4)
;
H H 0.0000 0.0000
;
International Tables for Crystallography
(Vol. C, Table 6.1.1.4)
;
N N 0.0311 0.0180
;
International Tables for Crystallography
(Vol. C, Tables 4.2.6.8 and 6.1.1.4)
;
O O 0.0492 0.0322
;
International Tables for Crystallography
(Vol. C, Tables 4.2.6.8 and 6.1.1.4)
;
S S 0.3331 0.5567
;
International Tables for Crystallography
(Vol. C, Tables 4.2.6.8 and 6.1.1.4)
;

loop_
_geom_angle_atom_site_label_1
_geom_angle_atom_site_label_2
_geom_angle_atom_site_label_3
_geom_angle
_geom_angle_publ_flag
C1 S1 C7 102.37(15) yes
C2 O1 C14 116.9(3) yes
C6 N1 C15 128.6(3) yes
S1 C1 C2 120.3(2) yes
S1 C1 C6 121.1(2) yes
C2 C1 C6 118.7(3) yes
O1 C2 C1 115.3(3) yes
O1 C2 C3 123.5(3) yes
C1 C2 C3 121.2(3) yes
C2 C3 C4 118.5(3) yes
C3 C4 C5 122.1(3) yes
C4 C5 C6 120.2(3) yes
N1 C6 C1 118.0(3) yes
N1 C6 C5 122.5(3) yes
C1 C6 C5 119.3(3) yes
S1 C7 C8 123.6(2) yes
S1 C7 C12 117.6(2) yes
C8 C7 C12 118.8(3) yes
C7 C8 C9 120.2(3) yes
C8 C9 C10 121.7(3) yes
C9 C10 C11 117.0(3) yes
C9 C10 C13 121.7(3) yes
C11 C10 C13 121.3(3) yes
C10 C11 C12 122.3(3) yes
C7 C12 C11 119.9(3) yes
N1 C15 C16 118.1(3) yes
N1 C15 C20 123.6(3) yes
C16 C15 C20 118.2(3) yes
C15 C16 C17 121.1(3) yes
C16 C17 C18 120.8(3) yes
C17 C18 C19 117.8(3) yes
C17 C18 C21 122.3(3) yes
C19 C18 C21 119.9(3) yes
C18 C19 C20 121.8(3) yes
C15 C20 C19 120.2(3) yes
O3 C21 C18 120.1(3) yes
O3 C21 C22 119.3(3) yes
C18 C21 C22 120.6(3) yes
C21 C22 C23 122.6(3) yes
C21 C22 C27 118.5(3) yes
C23 C22 C27 118.9(4) yes
C22 C23 C24 120.3(3) yes
C23 C24 C25 120.9(4) yes
C24 C25 C26 119.6(4) yes
C25 C26 C27 120.4(4) yes
C22 C27 C26 119.9(4) yes
C6 N1 H1 116(3) no
C15 N1 H1 115(3) no
C2 C3 H3 120.761 no
C4 C3 H3 120.757 no
C3 C4 H4 118.967 no
C5 C4 H4 118.957 no
C4 C5 H5 119.883 no
C6 C5 H5 119.886 no
C7 C8 H8 119.917 no
C9 C8 H8 119.903 no
C8 C9 H9 119.132 no
C10 C9 H9 119.137 no
C10 C11 H11 118.846 no
C12 C11 H11 118.853 no
C7 C12 H12 120.030 no
C11 C12 H12 120.029 no
C10 C13 H13A 109.466 no
C10 C13 H13B 109.470 no
C10 C13 H13C 109.471 no
H13A C13 H13B 109.473 no
H13A C13 H13C 109.478 no
H13B C13 H13C 109.470 no
O1 C14 H14A 109.473 no
O1 C14 H14B 109.470 no
O1 C14 H14C 109.471 no
H14A C14 H14B 109.475 no
H14A C14 H14C 109.469 no
H14B C14 H14C 109.469 no
C15 C16 H16 119.468 no
C17 C16 H16 119.465 no
C16 C17 H17 119.599 no
C18 C17 H17 119.603 no
C18 C19 H19 119.100 no
C20 C19 H19 119.102 no
C15 C20 H20 119.922 no
C19 C20 H20 119.916 no
C22 C23 H23 119.857 no
C24 C23 H23 119.855 no
C23 C24 H24 119.557 no
C25 C24 H24 119.555 no
C24 C25 H25 120.213 no
C26 C25 H25 120.223 no
C25 C26 H26 119.790 no
C27 C26 H26 119.792 no
C22 C27 H27 120.040 no
C26 C27 H27 120.042 no
O2 C28 H28A 109.472 no
O2 C28 H28B 109.469 no
O2 C28 H28C 109.469 no
H28A C28 H28B 109.478 no
H28A C28 H28C 109.472 no
H28B C28 H28C 109.467 no

loop_
_geom_bond_atom_site_label_1
_geom_bond_atom_site_label_2
_geom_bond_distance
_geom_bond_publ_flag
S1 C1 1.764(3) yes
S1 C7 1.787(3) yes
O1 C2 1.373(4) yes
O1 C14 1.431(4) yes
O2 C28 1.424(6) yes
O3 C21 1.239(4) yes
N1 C6 1.395(4) yes
N1 C15 1.385(4) yes
C1 C2 1.416(4) yes
C1 C6 1.412(4) yes
C2 C3 1.382(5) yes
C3 C4 1.383(5) yes
C4 C5 1.374(5) yes
C5 C6 1.391(5) yes
C7 C8 1.386(5) yes
C7 C12 1.393(5) yes
C8 C9 1.387(5) yes
C9 C10 1.391(5) yes
C10 C11 1.384(5) yes
C10 C13 1.508(5) yes
C11 C12 1.380(4) yes
C15 C16 1.399(5) yes
C15 C20 1.409(4) yes
C16 C17 1.374(4) yes
C17 C18 1.412(4) yes
C18 C19 1.391(5) yes
C18 C21 1.481(4) yes
C19 C20 1.377(4) yes
C21 C22 1.494(5) yes
C22 C23 1.387(5) yes
C22 C27 1.395(5) yes
C23 C24 1.380(5) yes
C24 C25 1.367(6) yes
C25 C26 1.379(6) yes
C26 C27 1.387(7) yes
N1 H1 0.83(4) no
C3 H3 0.950 no
C4 H4 0.950 no
C5 H5 0.950 no
C8 H8 0.950 no
C9 H9 0.950 no
C11 H11 0.950 no
C12 H12 0.950 no
C13 H13A 0.980 no
C13 H13B 0.980 no
C13 H13C 0.980 no
C14 H14A 0.980 no
C14 H14B 0.980 no
C14 H14C 0.980 no
C16 H16 0.950 no
C17 H17 0.950 no
C19 H19 0.950 no
C20 H20 0.950 no
C23 H23 0.950 no
C24 H24 0.950 no
C25 H25 0.950 no
C26 H26 0.950 no
C27 H27 0.950 no
C28 H28A 0.980 no
C28 H28B 0.980 no
C28 H28C 0.980 no

loop_
_geom_contact_atom_site_label_1
_geom_contact_atom_site_label_2
_geom_contact_distance
_geom_contact_publ_flag
_geom_contact_site_symmetry_2
S1 O1 2.906(2) no .
S1 N1 2.993(3) no .
O1 C7 3.346(4) no .
O3 C19 2.817(4) no .
O3 C23 3.548(4) no .
O3 C27 2.862(5) no .
C1 C4 2.775(5) no .
C1 C8 3.043(4) no .
C2 C5 2.772(4) no .
C2 C7 3.446(4) no .
C2 C8 3.592(5) no .
C3 C6 2.809(5) no .
C3 C14 2.787(5) no .
C5 C15 3.033(5) no .
C5 C20 3.075(4) no .
C6 C20 3.076(4) no .
C7 C10 2.815(4) no .
C8 C11 2.750(5) no .
C9 C12 2.755(5) no .
C15 C18 2.819(4) no .
C16 C19 2.765(4) no .
C17 C20 2.777(5) no .
C17 C22 3.026(4) no .
C17 C23 3.108(5) no .
C18 C23 3.107(5) no .
C22 C25 2.781(6) no .
C23 C26 2.756(5) no .
C24 C27 2.756(6) no .
S1 O1 3.535(2) no 2_556
O1 S1 3.535(2) no 2_546
O1 N1 3.268(4) no 2_546
O1 C16 3.254(4) no 2_546
O2 O3 2.867(4) no 3_666
O2 C12 3.511(5) no 3_566
O2 C17 3.577(5) no 4_464
O2 C19 3.569(5) no 3_666
O2 C23 3.510(5) no 4_464
O2 C25 3.371(6) no 3_676
O3 O2 2.867(4) no 3_666
O3 C3 3.393(4) no 4_555
O3 C4 3.399(4) no 2_656
N1 O1 3.268(4) no 2_556
N1 C14 3.536(5) no 2_556
C3 O3 3.393(4) no 4_454
C4 O3 3.399(4) no 2_646
C12 O2 3.511(5) no 3_566
C12 C16 3.479(5) no 2_546
C13 C14 3.550(5) no 3_566
C14 N1 3.536(5) no 2_546
C14 C13 3.550(5) no 3_566
C16 O1 3.254(4) no 2_556
C16 C12 3.479(5) no 2_556
C17 O2 3.577(5) no 4_565
C19 O2 3.569(5) no 3_666
C19 C23 3.493(5) no 2_646
C23 O2 3.510(5) no 4_565
C23 C19 3.493(5) no 2_656
C25 O2 3.371(6) no 3_676
C25 C28 3.308(7) no 3_676
C28 C25 3.308(7) no 3_676
S1 H1 2.59(4) no .
S1 H8 2.9249 no .
S1 H12 2.8009 no .
O1 H3 2.6462 no .
O3 H19 2.5283 no .
O3 H27 2.6366 no .
N1 H5 2.6374 no .
N1 H8 3.3043 no .
N1 H16 2.5503 no .
N1 H20 2.6697 no .
C1 H1 2.50(4) no .
C1 H3 3.2974 no .
C1 H5 3.2791 no .
C1 H8 2.6387 no .
C2 H4 3.2321 no .
C2 H8 3.2140 no .
C2 H14A 2.6311 no .
C2 H14B 2.6155 no .
C2 H14C 3.2058 no .
C3 H5 3.2629 no .
C3 H14A 2.7138 no .
C3 H14B 2.7190 no .
C5 H1 3.13(4) no .
C5 H3 3.2670 no .
C5 H20 2.6005 no .
C6 H4 3.2486 no .
C6 H8 2.9773 no .
C6 H20 2.8479 no .
C7 H1 3.31(4) no .
C7 H9 3.2549 no .
C7 H11 3.2519 no .
C8 H1 3.43(4) no .
C8 H12 3.2525 no .
C9 H11 3.2270 no .
C9 H13A 2.8888 no .
C9 H13B 3.3064 no .
C9 H13C 2.6914 no .
C10 H8 3.2779 no .
C10 H12 3.2720 no .
C11 H9 3.2277 no .
C11 H13A 3.0493 no .
C11 H13B 2.5836 no .
C11 H13C 3.2176 no .
C12 H8 3.2529 no .
C13 H9 2.6854 no .
C13 H11 2.6654 no .
C14 H3 2.4832 no .
C15 H5 2.7730 no .
C15 H17 3.2678 no .
C15 H19 3.2690 no .
C16 H1 2.46(4) no .
C16 H20 3.2714 no .
C17 H19 3.2598 no .
C17 H23 2.7335 no .
C18 H16 3.2764 no .
C18 H20 3.2715 no .
C18 H23 2.8606 no .
C19 H17 3.2599 no .
C20 H1 3.16(4) no .
C20 H5 2.5415 no .
C20 H16 3.2701 no .
C21 H17 2.7052 no .
C21 H19 2.6308 no .
C21 H23 2.6995 no .
C21 H27 2.6298 no .
C22 H17 2.7094 no .
C22 H24 3.2536 no .
C22 H26 3.2652 no .
C23 H17 2.6211 no .
C23 H25 3.2459 no .
C23 H27 3.2555 no .
C24 H26 3.2296 no .
C25 H23 3.2421 no .
C25 H27 3.2566 no .
C26 H24 3.2297 no .
C27 H23 3.2557 no .
C27 H25 3.2588 no .
H1 H5 3.4063 no .
H1 H8 3.0155 no .
H1 H16 2.3097 no .
H1 H20 3.4561 no .
H3 H4 2.3293 no .
H3 H14A 2.2396 no .
H3 H14B 2.2962 no .
H3 H14C 3.4530 no .
H4 H5 2.3070 no .
H5 H20 2.1152 no .
H8 H9 2.3228 no .
H9 H13A 2.9058 no .
H9 H13B 3.5924 no .
H9 H13C 2.5786 no .
H11 H12 2.3139 no .
H11 H13A 3.1718 no .
H11 H13B 2.3789 no .
H11 H13C 3.4514 no .
H16 H17 2.3102 no .
H17 H23 2.3964 no .
H19 H20 2.3132 no .
H23 H24 2.3215 no .
H24 H25 2.3138 no .
H25 H26 2.3294 no .
H26 H27 2.3348 no .
S1 H1 3.60(4) no 2_546
S1 H14A 3.1411 no 2_556
S1 H16 3.0775 no 2_546
O1 H1 2.54(4) no 2_546
O1 H13B 3.4816 no 3_566
O1 H13C 3.3887 no 3_566
O1 H16 2.5668 no 2_546
O2 H4 3.3544 no 4_454
O2 H12 2.6362 no 3_566
O2 H17 3.5699 no 4_464
O2 H19 2.6926 no 3_666
O2 H23 2.5872 no 4_464
O2 H24 3.4064 no 3_676
O2 H25 2.7832 no 3_676
O3 H3 2.5155 no 4_555
O3 H4 2.6057 no 2_656
O3 H5 3.4000 no 2_656
O3 H14A 3.4938 no 4_555
O3 H14B 3.2504 no 4_555
O3 H25 3.5976 no 1_545
O3 H28A 3.5686 no 3_666
N1 H14C 3.1448 no 2_556
N1 H28B 3.3914 no 4_565
C2 H1 3.51(4) no 2_546
C3 H12 3.5243 no 2_546
C3 H25 3.1930 no 4_464
C3 H26 3.5451 no 4_464
C3 H28C 2.9215 no 4_555
C4 H12 3.5199 no 2_546
C4 H25 3.3388 no 4_464
C4 H26 3.0478 no 4_464
C4 H28A 3.1919 no 2_545
C4 H28C 3.0689 no 4_555
C5 H26 2.8604 no 4_464
C6 H26 3.2417 no 4_464
C7 H13C 3.3585 no 3_566
C7 H16 3.0015 no 2_546
C8 H13B 3.4661 no 3_566
C8 H13C 3.3255 no 3_566
C9 H13B 3.3788 no 3_566
C9 H13C 3.2301 no 3_566
C9 H14A 3.3028 no 1_565
C9 H17 3.5506 no 4_464
C10 H13C 3.1785 no 3_566
C10 H14C 3.5992 no 1_565
C10 H20 3.5773 no 2_556
C11 H13C 3.2065 no 3_566
C11 H17 3.0989 no 2_546
C11 H20 3.0819 no 2_556
C12 H13C 3.3105 no 3_566
C12 H16 2.8179 no 2_546
C12 H17 3.1090 no 2_546
C12 H28C 3.2707 no 3_566
C13 H14B 3.1210 no 3_566
C13 H14C 3.1613 no 1_565
C13 H14C 3.3592 no 3_566
C13 H17 3.4046 no 4_464
C13 H20 3.5542 no 2_556
C14 H1 3.01(4) no 2_546
C14 H9 3.5348 no 1_545
C14 H13A 3.1565 no 1_545
C14 H13A 3.1728 no 3_566
C14 H13B 3.3747 no 3_566
C14 H13C 3.5263 no 3_566
C14 H16 3.2382 no 2_546
C15 H13A 3.2323 no 2_546
C15 H14C 3.1274 no 2_556
C15 H28B 3.0857 no 4_565
C16 H12 3.1468 no 2_556
C16 H13C 3.2351 no 4_565
C16 H14C 3.0072 no 2_556
C16 H28B 2.9112 no 4_565
C17 H9 3.4241 no 4_565
C17 H12 3.3501 no 2_556
C17 H13C 3.0753 no 4_565
C17 H14B 3.4986 no 4_555
C17 H28B 3.4713 no 4_565
C18 H14B 2.9714 no 4_555
C18 H24 3.4312 no 2_646
C19 H14B 3.0647 no 4_555
C19 H23 3.1711 no 2_646
C19 H24 3.4064 no 1_545
C19 H24 3.3882 no 2_646
C19 H25 3.5481 no 1_545
C20 H11 3.2636 no 2_546
C20 H13A 3.1884 no 2_546
C20 H13B 3.3583 no 2_546
C20 H24 3.4197 no 1_545
C21 H3 3.2505 no 4_555
C21 H4 3.5001 no 2_656
C21 H5 3.5587 no 2_656
C21 H14A 3.4133 no 4_555
C21 H14B 3.2435 no 4_555
C22 H5 3.1371 no 2_656
C22 H9 3.0907 no 4_565
C23 H5 3.4730 no 2_656
C23 H9 3.5910 no 4_565
C23 H11 3.1493 no 2_556
C23 H19 3.2505 no 2_656
C24 H11 2.9859 no 2_556
C24 H13B 3.5247 no 2_556
C24 H19 3.3876 no 1_565
C24 H20 3.5859 no 1_565
C25 H8 3.5489 no 4_565
C25 H13B 3.5014 no 2_556
C25 H19 3.3841 no 1_565
C25 H28A 2.7874 no 3_676
C25 H28B 3.3266 no 3_676
C26 H8 2.8608 no 4_565
C26 H9 3.4707 no 4_565
C26 H28A 3.2266 no 3_676
C27 H4 3.4871 no 2_656
C27 H5 3.2450 no 2_656
C27 H8 3.1886 no 4_565
C27 H9 3.0361 no 4_565
C27 H28A 3.2064 no 1_656
C27 H28C 3.4967 no 1_656
C28 H3 3.5760 no 4_454
C28 H4 3.4816 no 2_555
C28 H4 3.4447 no 4_454
C28 H12 2.7545 no 3_566
C28 H25 2.8660 no 3_676
C28 H27 2.7729 no 1_454
H1 S1 3.60(4) no 2_556
H1 O1 2.54(4) no 2_556
H1 C2 3.51(4) no 2_556
H1 C14 3.01(4) no 2_556
H1 H14A 3.1032 no 2_556
H1 H14C 2.8208 no 2_556
H1 H28B 3.5443 no 4_565
H3 O3 2.5155 no 4_454
H3 C21 3.2505 no 4_454
H3 C28 3.5760 no 4_555
H3 H25 3.1952 no 4_464
H3 H27 3.3082 no 4_454
H3 H28C 2.6742 no 4_555
H4 O2 3.3544 no 4_555
H4 O3 2.6057 no 2_646
H4 C21 3.5001 no 2_646
H4 C27 3.4871 no 2_646
H4 C28 3.4816 no 2_545
H4 C28 3.4447 no 4_555
H4 H4 3.5758 no 3_656
H4 H25 3.4255 no 4_464
H4 H26 3.3707 no 4_464
H4 H27 3.1179 no 2_646
H4 H28A 2.6466 no 2_545
H4 H28A 3.5536 no 4_555
H4 H28C 3.5578 no 2_545
H4 H28C 2.9278 no 4_555
H5 O3 3.4000 no 2_646
H5 C21 3.5587 no 2_646
H5 C22 3.1371 no 2_646
H5 C23 3.4730 no 2_646
H5 C27 3.2450 no 2_646
H5 H26 3.0590 no 4_464
H5 H27 3.5191 no 2_646
H8 C25 3.5489 no 4_464
H8 C26 2.8608 no 4_464
H8 C27 3.1886 no 4_464
H8 H26 2.7032 no 4_464
H8 H27 3.2722 no 4_464
H9 C14 3.5348 no 1_565
H9 C17 3.4241 no 4_464
H9 C22 3.0907 no 4_464
H9 C23 3.5910 no 4_464
H9 C26 3.4707 no 4_464
H9 C27 3.0361 no 4_464
H9 H13B 3.5004 no 3_566
H9 H14A 2.8642 no 1_565
H9 H14C 3.3970 no 1_565
H9 H17 2.7551 no 4_464
H9 H27 3.2553 no 4_464
H11 C20 3.2636 no 2_556
H11 C23 3.1493 no 2_546
H11 C24 2.9859 no 2_546
H11 H17 2.9667 no 2_546
H11 H20 2.5246 no 2_556
H11 H23 3.0294 no 2_546
H11 H24 2.7600 no 2_546
H12 O2 2.6362 no 3_566
H12 C3 3.5243 no 2_556
H12 C4 3.5199 no 2_556
H12 C16 3.1468 no 2_546
H12 C17 3.3501 no 2_546
H12 C28 2.7545 no 3_566
H12 H16 2.6092 no 2_546
H12 H17 3.0012 no 2_546
H12 H23 3.5958 no 2_546
H12 H28B 2.8488 no 3_566
H12 H28C 2.3736 no 3_566
H13A C14 3.1565 no 1_565
H13A C14 3.1728 no 3_566
H13A C15 3.2323 no 2_556
H13A C20 3.1884 no 2_556
H13A H14A 3.2824 no 1_565
H13A H14B 2.7697 no 3_566
H13A H14C 2.2866 no 1_565
H13A H14C 2.8140 no 3_566
H13A H17 3.5301 no 4_464
H13A H20 3.3582 no 2_556
H13B O1 3.4816 no 3_566
H13B C8 3.4661 no 3_566
H13B C9 3.3788 no 3_566
H13B C14 3.3747 no 3_566
H13B C20 3.3583 no 2_556
H13B C24 3.5247 no 2_546
H13B C25 3.5014 no 2_546
H13B H9 3.5004 no 3_566
H13B H14B 2.7705 no 3_566
H13B H14C 3.4586 no 3_566
H13B H20 3.2253 no 2_556
H13B H24 3.5406 no 2_546
H13B H25 3.4643 no 2_546
H13C O1 3.3887 no 3_566
H13C C7 3.3585 no 3_566
H13C C8 3.3255 no 3_566
H13C C9 3.2301 no 3_566
H13C C10 3.1785 no 3_566
H13C C11 3.2065 no 3_566
H13C C12 3.3105 no 3_566
H13C C14 3.5263 no 3_566
H13C C16 3.2351 no 4_464
H13C C17 3.0753 no 4_464
H13C H14B 3.3406 no 3_566
H13C H14C 3.4833 no 1_565
H13C H14C 3.2836 no 3_566
H13C H16 2.8931 no 4_464
H13C H17 2.5912 no 4_464
H14A S1 3.1411 no 2_546
H14A O3 3.4938 no 4_454
H14A C9 3.3028 no 1_545
H14A C21 3.4133 no 4_454
H14A H1 3.1032 no 2_546
H14A H9 2.8642 no 1_545
H14A H13A 3.2824 no 1_545
H14A H27 3.4600 no 4_454
H14B O3 3.2504 no 4_454
H14B C13 3.1210 no 3_566
H14B C17 3.4986 no 4_454
H14B C18 2.9714 no 4_454
H14B C19 3.0647 no 4_454
H14B C21 3.2435 no 4_454
H14B H13A 2.7697 no 3_566
H14B H13B 2.7705 no 3_566
H14B H13C 3.3406 no 3_566
H14B H19 3.2122 no 4_454
H14B H25 3.5875 no 4_464
H14C N1 3.1448 no 2_546
H14C C10 3.5992 no 1_545
H14C C13 3.1613 no 1_545
H14C C13 3.3592 no 3_566
H14C C15 3.1274 no 2_546
H14C C16 3.0072 no 2_546
H14C H1 2.8208 no 2_546
H14C H9 3.3970 no 1_545
H14C H13A 2.2866 no 1_545
H14C H13A 2.8140 no 3_566
H14C H13B 3.4586 no 3_566
H14C H13C 3.4833 no 1_545
H14C H13C 3.2836 no 3_566
H14C H14C 3.4171 no 3_556
H14C H16 2.8695 no 2_546
H16 S1 3.0775 no 2_556
H16 O1 2.5668 no 2_556
H16 C7 3.0015 no 2_556
H16 C12 2.8179 no 2_556
H16 C14 3.2382 no 2_556
H16 H12 2.6092 no 2_556
H16 H13C 2.8931 no 4_565
H16 H14C 2.8695 no 2_556
H16 H28B 2.9699 no 4_565
H17 O2 3.5699 no 4_565
H17 C9 3.5506 no 4_565
H17 C11 3.0989 no 2_556
H17 C12 3.1090 no 2_556
H17 C13 3.4046 no 4_565
H17 H9 2.7551 no 4_565
H17 H11 2.9667 no 2_556
H17 H12 3.0012 no 2_556
H17 H13A 3.5301 no 4_565
H17 H13C 2.5912 no 4_565
H19 O2 2.6926 no 3_666
H19 C23 3.2505 no 2_646
H19 C24 3.3876 no 1_545
H19 C25 3.3841 no 1_545
H19 H14B 3.2122 no 4_555
H19 H23 2.6955 no 2_646
H19 H24 2.7604 no 1_545
H19 H24 3.4279 no 2_646
H19 H25 2.7549 no 1_545
H20 C10 3.5773 no 2_546
H20 C11 3.0819 no 2_546
H20 C13 3.5542 no 2_546
H20 C24 3.5859 no 1_545
H20 H11 2.5246 no 2_546
H20 H13A 3.3582 no 2_546
H20 H13B 3.2253 no 2_546
H20 H23 3.5291 no 2_646
H20 H24 2.7992 no 1_545
H23 O2 2.5872 no 4_565
H23 C19 3.1711 no 2_656
H23 H11 3.0294 no 2_556
H23 H12 3.5958 no 2_556
H23 H19 2.6955 no 2_656
H23 H20 3.5291 no 2_656
H23 H24 3.3768 no 2_646
H24 O2 3.4064 no 3_676
H24 C18 3.4312 no 2_656
H24 C19 3.4064 no 1_565
H24 C19 3.3882 no 2_656
H24 C20 3.4197 no 1_565
H24 H11 2.7600 no 2_556
H24 H13B 3.5406 no 2_556
H24 H19 2.7604 no 1_565
H24 H19 3.4279 no 2_656
H24 H20 2.7992 no 1_565
H24 H23 3.3768 no 2_656
H25 O2 2.7832 no 3_676
H25 O3 3.5976 no 1_565
H25 C3 3.1930 no 4_565
H25 C4 3.3388 no 4_565
H25 C19 3.5481 no 1_565
H25 C28 2.8660 no 3_676
H25 H3 3.1952 no 4_565
H25 H4 3.4255 no 4_565
H25 H13B 3.4643 no 2_556
H25 H14B 3.5875 no 4_565
H25 H19 2.7549 no 1_565
H25 H28A 2.2978 no 3_676
H25 H28B 3.1551 no 3_676
H26 C3 3.5451 no 4_565
H26 C4 3.0478 no 4_565
H26 C5 2.8604 no 4_565
H26 C6 3.2417 no 4_565
H26 H4 3.3707 no 4_565
H26 H5 3.0590 no 4_565
H26 H8 2.7032 no 4_565
H26 H26 3.4619 no 3_777
H26 H28A 3.5014 no 1_656
H26 H28A 3.1023 no 3_676
H26 H28B 3.3789 no 1_656
H27 C28 2.7729 no 1_656
H27 H3 3.3082 no 4_555
H27 H4 3.1179 no 2_656
H27 H5 3.5191 no 2_656
H27 H8 3.2722 no 4_565
H27 H9 3.2553 no 4_565
H27 H14A 3.4600 no 4_555
H27 H28A 2.4293 no 1_656
H27 H28B 2.8856 no 1_656
H27 H28C 2.5515 no 1_656
H28A O3 3.5686 no 3_666
H28A C4 3.1919 no 2_555
H28A C25 2.7874 no 3_676
H28A C26 3.2266 no 3_676
H28A C27 3.2064 no 1_454
H28A H4 2.6466 no 2_555
H28A H4 3.5536 no 4_454
H28A H25 2.2978 no 3_676
H28A H26 3.5014 no 1_454
H28A H26 3.1023 no 3_676
H28A H27 2.4293 no 1_454
H28B N1 3.3914 no 4_464
H28B C15 3.0857 no 4_464
H28B C16 2.9112 no 4_464
H28B C17 3.4713 no 4_464
H28B C25 3.3266 no 3_676
H28B H1 3.5443 no 4_464
H28B H12 2.8488 no 3_566
H28B H16 2.9699 no 4_464
H28B H25 3.1551 no 3_676
H28B H26 3.3789 no 1_454
H28B H27 2.8856 no 1_454
H28C C3 2.9215 no 4_454
H28C C4 3.0689 no 4_454
H28C C12 3.2707 no 3_566
H28C C27 3.4967 no 1_454
H28C H3 2.6742 no 4_454
H28C H4 3.5578 no 2_555
H28C H4 2.9278 no 4_454
H28C H12 2.3736 no 3_566
H28C H27 2.5515 no 1_454

loop_
_geom_hbond_atom_site_label_D
_geom_hbond_atom_site_label_H
_geom_hbond_atom_site_label_A
_geom_hbond_distance_DA
_geom_hbond_distance_DH
_geom_hbond_distance_HA
_geom_hbond_angle_DHA
_geom_hbond_publ_flag
N1 H1 S1 2.993(3) 0.83(4) 2.59(4) 112(3) no

loop_
_geom_torsion_atom_site_label_1
_geom_torsion_atom_site_label_2
_geom_torsion_atom_site_label_3
_geom_torsion_atom_site_label_4
_geom_torsion
_geom_torsion_publ_flag
C1 S1 C7 C8 -24.1(3) no
C1 S1 C7 C12 157.5(2) no
C7 S1 C1 C2 -78.5(2) no
C7 S1 C1 C6 101.7(2) no
C14 O1 C2 C1 176.9(2) no
C14 O1 C2 C3 -3.0(4) no
C6 N1 C15 C16 158.3(3) no
C6 N1 C15 C20 -25.1(5) no
C15 N1 C6 C1 165.1(3) no
C15 N1 C6 C5 -19.7(5) no
S1 C1 C2 O1 1.4(4) no
S1 C1 C2 C3 -178.69(19) no
S1 C1 C6 N1 -3.7(4) no
S1 C1 C6 C5 -179.09(19) no
C2 C1 C6 N1 176.4(2) no
C2 C1 C6 C5 1.1(4) no
C6 C1 C2 O1 -178.7(2) no
C6 C1 C2 C3 1.1(4) no
O1 C2 C3 C4 178.1(2) no
C1 C2 C3 C4 -1.8(4) no
C2 C3 C4 C5 0.3(5) no
C3 C4 C5 C6 2.0(5) no
C4 C5 C6 N1 -177.8(3) no
C4 C5 C6 C1 -2.6(5) no
S1 C7 C8 C9 -179.76(19) no
S1 C7 C12 C11 -179.81(19) no
C8 C7 C12 C11 1.7(4) no
C12 C7 C8 C9 -1.3(4) no
C7 C8 C9 C10 -0.0(5) no
C8 C9 C10 C11 1.1(5) no
C8 C9 C10 C13 -178.2(3) no
C9 C10 C11 C12 -0.7(5) no
C13 C10 C11 C12 178.6(3) no
C10 C11 C12 C7 -0.7(5) no
N1 C15 C16 C17 -179.4(3) no
N1 C15 C20 C19 -180.0(3) no
C16 C15 C20 C19 -3.4(5) no
C20 C15 C16 C17 3.8(5) no
C15 C16 C17 C18 -0.6(5) no
C16 C17 C18 C19 -3.1(5) no
C16 C17 C18 C21 -179.6(3) no
C17 C18 C19 C20 3.5(5) no
C17 C18 C21 O3 160.1(3) no
C17 C18 C21 C22 -19.7(5) no
C19 C18 C21 O3 -16.4(5) no
C19 C18 C21 C22 163.8(3) no
C21 C18 C19 C20 -179.9(3) no
C18 C19 C20 C15 -0.3(5) no
O3 C21 C22 C23 140.7(3) no
O3 C21 C22 C27 -36.5(5) no
C18 C21 C22 C23 -39.5(5) no
C18 C21 C22 C27 143.3(3) no
C21 C22 C23 C24 -177.7(3) no
C21 C22 C27 C26 179.1(3) no
C23 C22 C27 C26 1.7(5) no
C27 C22 C23 C24 -0.5(5) no
C22 C23 C24 C25 -1.9(6) no
C23 C24 C25 C26 2.9(7) no
C24 C25 C26 C27 -1.6(7) no
C25 C26 C27 C22 -0.7(6) no
